data_4315538
loop_
_publ_author_name
'Ravi Shankar'
'Archana Jain'
'Gabriele Kociok-K\"ohn'
'Mary F. Mahon'
'Kieran C. Molloy'

_publ_section_title
;
 Cleavage of Sn-C and S-CalkylBonds on an Organotin Scaffold: Synthesis
 and Characterization of a Novel Organotin-Sulfite Cluster Bearing
 Methyltin- and Dimethyltin Fragments
;
_journal_name_full 'Inorganic Chemistry'
_journal_page_first 4708
_journal_page_last 4715
_journal_paper_doi 10.1021/ic100465u
_journal_volume 49
_journal_year 2010
_chemical_formula_sum 'C10 H32 O18 S4 Sn5'
_chemical_formula_weight 1162.05
_chemical_name_systematic
; 
 ? 
;
_space_group_IT_number 2
_symmetry_cell_setting triclinic
_symmetry_space_group_name_Hall '-P 1'
_symmetry_space_group_name_H-M 'P -1'
_atom_sites_solution_hydrogens geom
_atom_sites_solution_primary direct
_atom_sites_solution_secondary difmap
_audit_creation_method SHELXL-97
_cell_angle_alpha 87.615(2)
_cell_angle_beta 85.920(2)
_cell_angle_gamma 75.266(2)
_cell_formula_units_Z 2
_cell_length_a 10.3510(5)
_cell_length_b 11.2540(6)
_cell_length_c 13.8090(6)
_cell_measurement_reflns_used 13448
_cell_measurement_temperature 150(2)
_cell_measurement_theta_max 26.733
_cell_measurement_theta_min 2.910
_cell_volume 1551.31(13)
_computing_cell_refinement 'HKL Scalepack (Otwinowski & Minor 1997)'
_computing_data_collection 'Collect (Bruker AXS BV, 1997-2004)'
_computing_data_reduction 'Denzo & Scalepack (Otwinowski & Minor,1997)'
_computing_molecular_graphics 'ORTEX (P.McArdle, 1995)'
_computing_publication_material 'SHELXL-97/2 (Sheldrick,1997)'
_computing_structure_refinement 'SHELXL-97/2 (Sheldrick, 1997)'
_computing_structure_solution 'SHELXS-97 (Sheldrick, 1990)'
_diffrn_ambient_temperature 150(2)
_diffrn_measured_fraction_theta_full 0.956
_diffrn_measured_fraction_theta_max 0.956
_diffrn_measurement_device_type '95mm CCD camera on \k-goniostat'
_diffrn_measurement_method CCD
_diffrn_radiation_monochromator 'horizonally mounted graphite crystal'
_diffrn_radiation_source 'fine-focus sealed tube'
_diffrn_radiation_type MoK\a
_diffrn_radiation_wavelength 0.71073
_diffrn_reflns_av_R_equivalents 0.0000
_diffrn_reflns_av_sigmaI/netI 0.1309
_diffrn_reflns_limit_h_max 12
_diffrn_reflns_limit_h_min -12
_diffrn_reflns_limit_k_max 13
_diffrn_reflns_limit_k_min -13
_diffrn_reflns_limit_l_max 16
_diffrn_reflns_limit_l_min -16
_diffrn_reflns_number 14353
_diffrn_reflns_theta_full 25.24
_diffrn_reflns_theta_max 25.24
_diffrn_reflns_theta_min 6.29
_exptl_absorpt_coefficient_mu 4.306
_exptl_absorpt_correction_T_max 0.5703
_exptl_absorpt_correction_T_min 0.5188
_exptl_absorpt_correction_type multi-scan
_exptl_absorpt_process_details
;
[c.f. r.h. blessing, acta cryst. (1995), a51, 33-38]
;
_exptl_crystal_colour block
_exptl_crystal_density_diffrn 2.488
_exptl_crystal_density_method 'not measured'
_exptl_crystal_description colorless
_exptl_crystal_F_000 1100
_exptl_crystal_size_max 0.015
_exptl_crystal_size_mid 0.01
_exptl_crystal_size_min 0.01
_refine_diff_density_max 1.440
_refine_diff_density_min -1.199
_refine_diff_density_rms 0.269
_refine_ls_extinction_coef 0.0028(4)
_refine_ls_extinction_expression Fc^*^=kFc[1+0.001xFc^2^\l^3^/sin(2\q)]^-1/4^
_refine_ls_extinction_method SHELXL
_refine_ls_goodness_of_fit_ref 1.026
_refine_ls_hydrogen_treatment constr
_refine_ls_matrix_type full
_refine_ls_number_parameters 344
_refine_ls_number_reflns 14361
_refine_ls_number_restraints 0
_refine_ls_restrained_S_all 1.026
_refine_ls_R_factor_all 0.1191
_refine_ls_R_factor_gt 0.0756
_refine_ls_shift/su_max 0.001
_refine_ls_shift/su_mean 0.000
_refine_ls_structure_factor_coef Fsqd
_refine_ls_weighting_details 'calc w=1/[\s^2^(Fo^2^)+(0.0631P)^2^+35.2921P] where P=(Fo^2^+2Fc^2^)/3'
_refine_ls_weighting_scheme calc
_refine_ls_wR_factor_gt 0.1703
_refine_ls_wR_factor_ref 0.2046
_reflns_number_gt 9993
_reflns_number_total 14361
_reflns_threshold_expression >2sigma(I)
_cod_data_source_file ic100465u_si_001_1.cif
_cod_data_source_block Compound1
_cod_depositor_comments
;
The following automatic conversions were performed:

'_symmetry_cell_setting' value 'Triclinic' changed to 'triclinic'
according to the built-in table from CIF Core dictionary named
'cif_core.dic' version 2.4.1 from 2010-06-29.

Automatic conversion script
Id: cif_fix_values 1646 2011-03-28 12:23:43Z adriana 
;
_cod_database_code 4315538

loop_
_symmetry_equiv_pos_as_xyz
'x, y, z'
'-x, -y, -z'

loop_
_atom_site_label
_atom_site_type_symbol
_atom_site_fract_x
_atom_site_fract_y
_atom_site_fract_z
_atom_site_U_iso_or_equiv
_atom_site_adp_type
_atom_site_occupancy
_atom_site_symmetry_multiplicity
_atom_site_calc_flag
_atom_site_refinement_flags
_atom_site_disorder_assembly
_atom_site_disorder_group
Sn1 Sn 0.20785(8) 1.21385(7) 0.25233(6) 0.0283(2) Uani 1 1 d . . .
Sn2 Sn 0.10413(8) 0.92328(7) 0.25049(6) 0.0268(2) Uani 1 1 d . . .
Sn3 Sn 0.43568(8) 0.90304(7) 0.24547(6) 0.0265(2) Uani 1 1 d . . .
Sn4 Sn 0.30242(8) 0.71763(8) 0.39295(6) 0.0304(2) Uani 1 1 d . . .
Sn5 Sn 0.31739(8) 0.72476(8) 0.10510(6) 0.0307(2) Uani 1 1 d . . .
S1 S 0.2217(3) 1.1391(3) 0.4925(2) 0.0312(7) Uani 1 1 d . . .
S2 S 0.2125(3) 1.1658(3) 0.0119(2) 0.0359(7) Uani 1 1 d . . .
S3 S 0.0959(3) 0.6281(3) 0.2546(2) 0.0347(7) Uani 1 1 d . . .
S4 S 0.5659(3) 0.5989(3) 0.2446(2) 0.0346(7) Uani 1 1 d . . .
O1 O 0.2821(9) 1.1788(8) 0.3979(6) 0.036(2) Uani 1 1 d . . .
O2 O 0.0820(9) 1.1454(8) 0.4850(6) 0.038(2) Uani 1 1 d . . .
O3 O 0.3009(9) 1.0209(8) 0.5258(6) 0.041(2) Uani 1 1 d . . .
O4 O 0.1357(9) 1.2068(9) 0.1060(6) 0.042(2) Uani 1 1 d . . .
O5 O 0.3524(9) 1.1552(9) 0.0190(7) 0.043(2) Uani 1 1 d . . .
O6 O 0.1813(10) 1.0582(9) -0.0207(7) 0.045(2) Uani 1 1 d . . .
O7 O 0.2469(7) 1.0286(7) 0.2479(6) 0.0233(16) Uani 1 1 d . . .
O8 O 0.1461(8) 0.8726(7) 0.1048(6) 0.0280(18) Uani 1 1 d . . .
O9 O 0.4229(8) 0.8607(8) 0.1003(6) 0.032(2) Uani 1 1 d . . .
O10 O 0.4143(7) 0.8485(7) 0.3922(6) 0.0289(18) Uani 1 1 d . . .
O11 O 0.1358(8) 0.8707(7) 0.3959(6) 0.0306(19) Uani 1 1 d . . .
O12 O 0.2940(8) 0.7906(7) 0.2490(6) 0.0276(17) Uani 1 1 d . . .
O13 O 0.0238(8) 0.7640(8) 0.2555(6) 0.033(2) Uani 1 1 d . . .
O14 O 0.1916(9) 0.6143(8) 0.1623(6) 0.040(2) Uani 1 1 d . . .
O15 O 0.1866(9) 0.6075(7) 0.3422(6) 0.034(2) Uani 1 1 d . . .
O16 O 0.5826(9) 0.7293(8) 0.2435(7) 0.042(2) Uani 1 1 d . . .
O17 O 0.4731(9) 0.5904(8) 0.3359(6) 0.039(2) Uani 1 1 d . . .
O18 O 0.4821(8) 0.5963(8) 0.1579(6) 0.034(2) Uani 1 1 d . . .
C1 C 0.3606(15) 1.2997(13) 0.2128(11) 0.046(3) Uani 1 1 d . . .
H1A H 0.3936 1.3253 0.2713 0.069 Uiso 1 1 calc R . .
H1B H 0.3260 1.3720 0.1713 0.069 Uiso 1 1 calc R . .
H1C H 0.4340 1.2422 0.1772 0.069 Uiso 1 1 calc R . .
C2 C 0.0161(14) 1.3142(13) 0.2959(11) 0.044(3) Uani 1 1 d . . .
H2A H -0.0300 1.3537 0.2389 0.065 Uiso 1 1 calc R . .
H2B H 0.0219 1.3772 0.3411 0.065 Uiso 1 1 calc R . .
H2C H -0.0339 1.2590 0.3281 0.065 Uiso 1 1 calc R . .
C3 C 0.2360(13) 1.2475(13) 0.5779(10) 0.040(3) Uani 1 1 d . . .
H3A H 0.1992 1.2257 0.6424 0.048 Uiso 1 1 calc R . .
H3B H 0.3318 1.2440 0.5832 0.048 Uiso 1 1 calc R . .
C4 C 0.1622(16) 1.3775(13) 0.5489(11) 0.049(4) Uani 1 1 d . . .
H4A H 0.1986 1.3994 0.4852 0.074 Uiso 1 1 calc R . .
H4B H 0.1735 1.4348 0.5972 0.074 Uiso 1 1 calc R . .
H4C H 0.0667 1.3820 0.5458 0.074 Uiso 1 1 calc R . .
C5 C 0.1546(16) 1.2846(13) -0.0728(10) 0.044(3) Uani 1 1 d . . .
H5A H 0.2013 1.2616 -0.1369 0.053 Uiso 1 1 calc R . .
H5B H 0.0578 1.2939 -0.0791 0.053 Uiso 1 1 calc R . .
C6 C 0.1754(15) 1.4028(14) -0.0459(11) 0.049(4) Uani 1 1 d . . .
H6A H 0.1222 1.4302 0.0143 0.073 Uiso 1 1 calc R . .
H6B H 0.1476 1.4639 -0.0980 0.073 Uiso 1 1 calc R . .
H6C H 0.2704 1.3932 -0.0362 0.073 Uiso 1 1 calc R . .
C7 C -0.0820(13) 1.0501(13) 0.2452(15) 0.058(5) Uani 1 1 d . . .
H7A H -0.1219 1.0665 0.3114 0.087 Uiso 1 1 calc R . .
H7B H -0.1410 1.0165 0.2079 0.087 Uiso 1 1 calc R . .
H7C H -0.0704 1.1268 0.2140 0.087 Uiso 1 1 calc R . .
C8 C 0.5714(14) 1.0084(14) 0.2396(11) 0.044(3) Uani 1 1 d . . .
H8A H 0.5390 1.0776 0.2832 0.067 Uiso 1 1 calc R . .
H8B H 0.5823 1.0396 0.1730 0.067 Uiso 1 1 calc R . .
H8C H 0.6577 0.9582 0.2597 0.067 Uiso 1 1 calc R . .
C9 C 0.3085(14) 0.6554(14) 0.5385(10) 0.042(3) Uani 1 1 d . . .
H9A H 0.3596 0.6998 0.5739 0.063 Uiso 1 1 calc R . .
H9B H 0.3516 0.5672 0.5413 0.063 Uiso 1 1 calc R . .
H9C H 0.2171 0.6703 0.5681 0.063 Uiso 1 1 calc R . .
C10 C 0.3350(18) 0.6709(16) -0.0392(11) 0.057(4) Uani 1 1 d . . .
H10A H 0.4291 0.6323 -0.0577 0.086 Uiso 1 1 calc R . .
H10B H 0.3032 0.7432 -0.0813 0.086 Uiso 1 1 calc R . .
H10C H 0.2812 0.6121 -0.0462 0.086 Uiso 1 1 calc R . .

loop_
_atom_site_aniso_label
_atom_site_aniso_U_11
_atom_site_aniso_U_22
_atom_site_aniso_U_33
_atom_site_aniso_U_23
_atom_site_aniso_U_13
_atom_site_aniso_U_12
Sn1 0.0271(4) 0.0301(4) 0.0277(4) -0.0031(3) 0.0048(3) -0.0087(3)
Sn2 0.0209(4) 0.0317(4) 0.0293(4) -0.0037(3) 0.0010(3) -0.0093(3)
Sn3 0.0210(4) 0.0317(4) 0.0272(4) -0.0048(3) 0.0019(3) -0.0078(3)
Sn4 0.0284(4) 0.0332(5) 0.0284(4) -0.0005(3) 0.0020(3) -0.0067(3)
Sn5 0.0321(5) 0.0330(5) 0.0287(4) -0.0084(3) 0.0031(3) -0.0114(3)
S1 0.0293(15) 0.0371(16) 0.0284(15) -0.0086(13) 0.0031(13) -0.0106(13)
S2 0.0318(16) 0.0495(19) 0.0268(16) 0.0018(14) 0.0029(13) -0.0129(14)
S3 0.0352(17) 0.0347(16) 0.0383(18) -0.0078(14) 0.0049(14) -0.0172(13)
S4 0.0315(16) 0.0303(15) 0.0366(17) -0.0009(13) 0.0055(14) 0.0001(12)
O1 0.035(5) 0.047(5) 0.027(4) -0.006(4) 0.007(4) -0.016(4)
O2 0.038(5) 0.043(5) 0.036(5) 0.002(4) -0.004(4) -0.017(4)
O3 0.045(5) 0.044(5) 0.030(5) -0.006(4) 0.000(4) -0.002(4)
O4 0.047(6) 0.057(6) 0.021(4) 0.000(4) 0.007(4) -0.016(4)
O5 0.039(5) 0.054(6) 0.034(5) 0.007(4) -0.001(4) -0.011(4)
O6 0.060(6) 0.047(6) 0.032(5) 0.010(4) -0.005(4) -0.023(5)
O7 0.013(3) 0.031(4) 0.027(4) -0.004(3) 0.004(3) -0.010(3)
O8 0.030(4) 0.033(4) 0.028(4) -0.005(3) -0.006(3) -0.018(3)
O9 0.022(4) 0.044(5) 0.031(4) -0.007(4) -0.011(4) -0.006(4)
O10 0.021(4) 0.035(4) 0.029(4) -0.001(4) -0.007(3) -0.003(3)
O11 0.025(4) 0.035(4) 0.034(5) -0.004(4) 0.007(4) -0.013(3)
O12 0.029(4) 0.030(4) 0.027(4) -0.007(3) 0.000(3) -0.013(3)
O13 0.031(4) 0.040(5) 0.033(5) -0.015(4) 0.002(4) -0.018(4)
O14 0.043(5) 0.044(5) 0.035(5) -0.012(4) 0.010(4) -0.018(4)
O15 0.037(5) 0.029(4) 0.040(5) 0.002(4) -0.006(4) -0.014(4)
O16 0.045(5) 0.028(4) 0.046(5) -0.010(4) 0.005(4) 0.002(4)
O17 0.042(5) 0.036(5) 0.032(5) 0.012(4) 0.009(4) -0.001(4)
O18 0.029(4) 0.036(5) 0.037(5) -0.002(4) -0.001(4) -0.008(4)
C1 0.049(8) 0.045(8) 0.048(8) -0.007(7) 0.004(7) -0.020(6)
C2 0.050(8) 0.041(8) 0.042(8) -0.004(6) 0.010(7) -0.018(6)
C3 0.033(7) 0.050(8) 0.039(7) -0.007(6) -0.005(6) -0.012(6)
C4 0.058(9) 0.038(8) 0.048(9) -0.008(7) 0.008(7) -0.010(7)
C5 0.056(9) 0.038(7) 0.037(7) 0.007(6) -0.007(7) -0.009(6)
C6 0.043(8) 0.050(9) 0.049(9) 0.006(7) 0.007(7) -0.008(6)
C7 0.023(7) 0.040(8) 0.113(14) -0.006(9) -0.026(8) -0.006(6)
C8 0.035(7) 0.054(9) 0.046(8) -0.007(7) -0.005(6) -0.015(6)
C9 0.032(7) 0.048(8) 0.040(8) 0.001(6) -0.002(6) 0.000(6)
C10 0.085(12) 0.062(10) 0.038(8) -0.018(7) 0.027(8) -0.050(9)

loop_
_atom_type_symbol
_atom_type_description
_atom_type_scat_dispersion_real
_atom_type_scat_dispersion_imag
_atom_type_scat_source
C C 0.0033 0.0016 'International Tables Vol C Tables 4.2.6.8 and 6.1.1.4'
H H 0.0000 0.0000 'International Tables Vol C Tables 4.2.6.8 and 6.1.1.4'
O O 0.0106 0.0060 'International Tables Vol C Tables 4.2.6.8 and 6.1.1.4'
S S 0.1246 0.1234 'International Tables Vol C Tables 4.2.6.8 and 6.1.1.4'
Sn Sn -0.6537 1.4246 'International Tables Vol C Tables 4.2.6.8 and 6.1.1.4'

loop_
_geom_angle_atom_site_label_1
_geom_angle_atom_site_label_2
_geom_angle_atom_site_label_3
_geom_angle
_geom_angle_site_symmetry_1
_geom_angle_site_symmetry_3
_geom_angle_publ_flag
O7 Sn1 C2 119.2(5) . . ?
O7 Sn1 C1 119.3(4) . . ?
C2 Sn1 C1 121.5(6) . . ?
O7 Sn1 O1 84.2(3) . . ?
C2 Sn1 O1 96.4(5) . . ?
C1 Sn1 O1 89.3(5) . . ?
O7 Sn1 O4 83.6(3) . . ?
C2 Sn1 O4 88.0(5) . . ?
C1 Sn1 O4 98.1(5) . . ?
O1 Sn1 O4 167.8(3) . . ?
C7 Sn2 O11 108.2(6) . . ?
C7 Sn2 O8 102.0(6) . . ?
O11 Sn2 O8 146.3(3) . . ?
C7 Sn2 O7 105.8(5) . . ?
O11 Sn2 O7 91.3(3) . . ?
O8 Sn2 O7 94.6(3) . . ?
C7 Sn2 O12 177.3(6) . . ?
O11 Sn2 O12 74.2(3) . . ?
O8 Sn2 O12 75.3(3) . . ?
O7 Sn2 O12 75.2(3) . . ?
C7 Sn2 O13 94.8(5) . . ?
O11 Sn2 O13 82.0(3) . . ?
O8 Sn2 O13 80.9(3) . . ?
O7 Sn2 O13 159.3(3) . . ?
O12 Sn2 O13 84.2(3) . . ?
C8 Sn3 O7 105.4(4) . . ?
C8 Sn3 O9 104.7(5) . . ?
O7 Sn3 O9 91.8(3) . . ?
C8 Sn3 O10 105.9(5) . . ?
O7 Sn3 O10 94.0(3) . . ?
O9 Sn3 O10 146.1(4) . . ?
C8 Sn3 O16 95.5(5) . . ?
O7 Sn3 O16 159.0(3) . . ?
O9 Sn3 O16 82.2(3) . . ?
O10 Sn3 O16 80.6(3) . . ?
C8 Sn3 O12 178.9(5) . . ?
O7 Sn3 O12 75.1(3) . . ?
O9 Sn3 O12 74.3(3) . . ?
O10 Sn3 O12 75.0(3) . . ?
O16 Sn3 O12 84.0(3) . . ?
O10 Sn4 O17 89.0(3) . . ?
O10 Sn4 O15 159.7(3) . . ?
O17 Sn4 O15 88.1(4) . . ?
O10 Sn4 C9 101.5(5) . . ?
O17 Sn4 C9 98.6(4) . . ?
O15 Sn4 C9 98.9(5) . . ?
O10 Sn4 O11 84.7(3) . . ?
O17 Sn4 O11 158.2(3) . . ?
O15 Sn4 O11 90.6(3) . . ?
C9 Sn4 O11 103.1(4) . . ?
O10 Sn4 O12 76.2(3) . . ?
O17 Sn4 O12 83.7(3) . . ?
O15 Sn4 O12 83.4(3) . . ?
C9 Sn4 O12 176.8(5) . . ?
O11 Sn4 O12 74.5(3) . . ?
C10 Sn5 O18 99.6(6) . . ?
C10 Sn5 O9 102.9(5) . . ?
O18 Sn5 O9 90.5(3) . . ?
C10 Sn5 O8 101.3(6) . . ?
O18 Sn5 O8 159.1(3) . . ?
O9 Sn5 O8 85.0(3) . . ?
C10 Sn5 O14 98.3(5) . . ?
O18 Sn5 O14 89.5(4) . . ?
O9 Sn5 O14 158.5(3) . . ?
O8 Sn5 O14 87.4(3) . . ?
C10 Sn5 O12 176.5(6) . . ?
O18 Sn5 O12 83.4(3) . . ?
O9 Sn5 O12 75.3(3) . . ?
O8 Sn5 O12 75.7(3) . . ?
O14 Sn5 O12 83.4(3) . . ?
O2 S1 O3 114.6(6) . . ?
O2 S1 O1 110.7(5) . . ?
O3 S1 O1 110.8(5) . . ?
O2 S1 C3 108.8(6) . . ?
O3 S1 C3 106.3(6) . . ?
O1 S1 C3 105.1(6) . . ?
O6 S2 O5 114.7(6) . . ?
O6 S2 O4 110.7(6) . . ?
O5 S2 O4 110.7(6) . . ?
O6 S2 C5 107.3(7) . . ?
O5 S2 C5 107.3(7) . . ?
O4 S2 C5 105.6(6) . . ?
O13 S3 O14 104.5(5) . . ?
O13 S3 O15 105.1(5) . . ?
O14 S3 O15 106.1(5) . . ?
O16 S4 O18 104.6(5) . . ?
O16 S4 O17 104.7(5) . . ?
O18 S4 O17 105.6(5) . . ?
S1 O1 Sn1 132.3(5) . . ?
S2 O4 Sn1 130.1(6) . . ?
Sn1 O7 Sn3 127.0(4) . . ?
Sn1 O7 Sn2 126.5(3) . . ?
Sn3 O7 Sn2 106.5(3) . . ?
Sn2 O8 Sn5 105.2(3) . . ?
Sn5 O9 Sn3 105.9(4) . . ?
Sn4 O10 Sn3 105.2(3) . . ?
Sn2 O11 Sn4 105.8(3) . . ?
Sn4 O12 Sn5 138.2(4) . . ?
Sn4 O12 Sn2 103.6(3) . . ?
Sn5 O12 Sn2 102.7(3) . . ?
Sn4 O12 Sn3 102.3(3) . . ?
Sn5 O12 Sn3 102.5(3) . . ?
Sn2 O12 Sn3 103.2(3) . . ?
S3 O13 Sn2 129.9(5) . . ?
S3 O14 Sn5 130.8(5) . . ?
S3 O15 Sn4 130.4(5) . . ?
S4 O16 Sn3 130.6(6) . . ?
S4 O17 Sn4 130.6(5) . . ?
S4 O18 Sn5 131.5(5) . . ?
Sn1 C1 H1A 109.5 . . ?
Sn1 C1 H1B 109.5 . . ?
H1A C1 H1B 109.5 . . ?
Sn1 C1 H1C 109.5 . . ?
H1A C1 H1C 109.5 . . ?
H1B C1 H1C 109.5 . . ?
Sn1 C2 H2A 109.5 . . ?
Sn1 C2 H2B 109.5 . . ?
H2A C2 H2B 109.5 . . ?
Sn1 C2 H2C 109.5 . . ?
H2A C2 H2C 109.5 . . ?
H2B C2 H2C 109.5 . . ?
C4 C3 S1 111.8(10) . . ?
C4 C3 H3A 109.3 . . ?
S1 C3 H3A 109.3 . . ?
C4 C3 H3B 109.3 . . ?
S1 C3 H3B 109.3 . . ?
H3A C3 H3B 107.9 . . ?
C3 C4 H4A 109.5 . . ?
C3 C4 H4B 109.5 . . ?
H4A C4 H4B 109.5 . . ?
C3 C4 H4C 109.5 . . ?
H4A C4 H4C 109.5 . . ?
H4B C4 H4C 109.5 . . ?
C6 C5 S2 113.1(11) . . ?
C6 C5 H5A 109.0 . . ?
S2 C5 H5A 109.0 . . ?
C6 C5 H5B 109.0 . . ?
S2 C5 H5B 109.0 . . ?
H5A C5 H5B 107.8 . . ?
C5 C6 H6A 109.5 . . ?
C5 C6 H6B 109.5 . . ?
H6A C6 H6B 109.5 . . ?
C5 C6 H6C 109.5 . . ?
H6A C6 H6C 109.5 . . ?
H6B C6 H6C 109.5 . . ?
Sn2 C7 H7A 109.5 . . ?
Sn2 C7 H7B 109.5 . . ?
H7A C7 H7B 109.5 . . ?
Sn2 C7 H7C 109.5 . . ?
H7A C7 H7C 109.5 . . ?
H7B C7 H7C 109.5 . . ?
Sn3 C8 H8A 109.5 . . ?
Sn3 C8 H8B 109.5 . . ?
H8A C8 H8B 109.5 . . ?
Sn3 C8 H8C 109.5 . . ?
H8A C8 H8C 109.5 . . ?
H8B C8 H8C 109.5 . . ?
Sn4 C9 H9A 109.5 . . ?
Sn4 C9 H9B 109.5 . . ?
H9A C9 H9B 109.5 . . ?
Sn4 C9 H9C 109.5 . . ?
H9A C9 H9C 109.5 . . ?
H9B C9 H9C 109.5 . . ?
Sn5 C10 H10A 109.5 . . ?
Sn5 C10 H10B 109.5 . . ?
H10A C10 H10B 109.5 . . ?
Sn5 C10 H10C 109.5 . . ?
H10A C10 H10C 109.5 . . ?
H10B C10 H10C 109.5 . . ?

loop_
_geom_bond_atom_site_label_1
_geom_bond_atom_site_label_2
_geom_bond_distance
_geom_bond_site_symmetry_2
_geom_bond_publ_flag
Sn1 O7 2.022(7) . ?
Sn1 C2 2.079(13) . ?
Sn1 C1 2.084(15) . ?
Sn1 O1 2.188(9) . ?
Sn1 O4 2.215(9) . ?
Sn2 C7 2.090(12) . ?
Sn2 O11 2.094(8) . ?
Sn2 O8 2.099(8) . ?
Sn2 O7 2.114(8) . ?
Sn2 O12 2.144(8) . ?
Sn2 O13 2.156(9) . ?
Sn3 C8 2.051(15) . ?
Sn3 O7 2.100(7) . ?
Sn3 O9 2.101(8) . ?
Sn3 O10 2.105(8) . ?
Sn3 O16 2.150(8) . ?
Sn3 O12 2.164(8) . ?
Sn4 O10 2.092(9) . ?
Sn4 O17 2.098(8) . ?
Sn4 O15 2.100(9) . ?
Sn4 C9 2.100(14) . ?
Sn4 O11 2.105(8) . ?
Sn4 O12 2.118(8) . ?
Sn5 C10 2.088(14) . ?
Sn5 O18 2.089(8) . ?
Sn5 O9 2.090(9) . ?
Sn5 O8 2.100(8) . ?
Sn5 O14 2.111(10) . ?
Sn5 O12 2.126(8) . ?
S1 O2 1.441(9) . ?
S1 O3 1.450(9) . ?
S1 O1 1.507(9) . ?
S1 C3 1.771(14) . ?
S2 O6 1.429(11) . ?
S2 O5 1.433(10) . ?
S2 O4 1.500(8) . ?
S2 C5 1.753(14) . ?
S3 O13 1.523(9) . ?
S3 O14 1.546(9) . ?
S3 O15 1.557(9) . ?
S4 O16 1.520(10) . ?
S4 O18 1.534(9) . ?
S4 O17 1.544(9) . ?
C1 H1A 0.9800 . ?
C1 H1B 0.9800 . ?
C1 H1C 0.9800 . ?
C2 H2A 0.9800 . ?
C2 H2B 0.9800 . ?
C2 H2C 0.9800 . ?
C3 C4 1.520(19) . ?
C3 H3A 0.9900 . ?
C3 H3B 0.9900 . ?
C4 H4A 0.9800 . ?
C4 H4B 0.9800 . ?
C4 H4C 0.9800 . ?
C5 C6 1.47(2) . ?
C5 H5A 0.9900 . ?
C5 H5B 0.9900 . ?
C6 H6A 0.9800 . ?
C6 H6B 0.9800 . ?
C6 H6C 0.9800 . ?
C7 H7A 0.9800 . ?
C7 H7B 0.9800 . ?
C7 H7C 0.9800 . ?
C8 H8A 0.9800 . ?
C8 H8B 0.9800 . ?
C8 H8C 0.9800 . ?
C9 H9A 0.9800 . ?
C9 H9B 0.9800 . ?
C9 H9C 0.9800 . ?
C10 H10A 0.9800 . ?
C10 H10B 0.9800 . ?
C10 H10C 0.9800 . ?

loop_
_geom_torsion_atom_site_label_1
_geom_torsion_atom_site_label_2
_geom_torsion_atom_site_label_3
_geom_torsion_atom_site_label_4
_geom_torsion
_geom_torsion_site_symmetry_1
_geom_torsion_site_symmetry_2
_geom_torsion_site_symmetry_3
_geom_torsion_site_symmetry_4
_geom_torsion_publ_flag
O2 S1 O1 Sn1 -11.0(8) . . . . ?
O3 S1 O1 Sn1 117.2(7) . . . . ?
C3 S1 O1 Sn1 -128.3(7) . . . . ?
O7 Sn1 O1 S1 -74.3(7) . . . . ?
C2 Sn1 O1 S1 44.5(8) . . . . ?
C1 Sn1 O1 S1 166.2(8) . . . . ?
O4 Sn1 O1 S1 -66.3(17) . . . . ?
O6 S2 O4 Sn1 114.5(8) . . . . ?
O5 S2 O4 Sn1 -14.0(10) . . . . ?
C5 S2 O4 Sn1 -129.7(8) . . . . ?
O7 Sn1 O4 S2 -71.1(8) . . . . ?
C2 Sn1 O4 S2 169.2(9) . . . . ?
C1 Sn1 O4 S2 47.7(9) . . . . ?
O1 Sn1 O4 S2 -79.1(18) . . . . ?
C2 Sn1 O7 Sn3 -161.6(6) . . . . ?
C1 Sn1 O7 Sn3 18.6(8) . . . . ?
O1 Sn1 O7 Sn3 -67.4(5) . . . . ?
O4 Sn1 O7 Sn3 114.3(5) . . . . ?
C2 Sn1 O7 Sn2 15.8(7) . . . . ?
C1 Sn1 O7 Sn2 -164.0(6) . . . . ?
O1 Sn1 O7 Sn2 110.0(5) . . . . ?
O4 Sn1 O7 Sn2 -68.3(5) . . . . ?
C8 Sn3 O7 Sn1 -3.5(7) . . . . ?
O9 Sn3 O7 Sn1 -109.3(5) . . . . ?
O10 Sn3 O7 Sn1 104.2(5) . . . . ?
O16 Sn3 O7 Sn1 178.1(7) . . . . ?
O12 Sn3 O7 Sn1 177.4(5) . . . . ?
C8 Sn3 O7 Sn2 178.6(5) . . . . ?
O9 Sn3 O7 Sn2 72.8(4) . . . . ?
O10 Sn3 O7 Sn2 -73.7(4) . . . . ?
O16 Sn3 O7 Sn2 0.3(11) . . . . ?
O12 Sn3 O7 Sn2 -0.4(3) . . . . ?
C7 Sn2 O7 Sn1 5.2(8) . . . . ?
O11 Sn2 O7 Sn1 -104.2(5) . . . . ?
O8 Sn2 O7 Sn1 109.0(5) . . . . ?
O12 Sn2 O7 Sn1 -177.5(5) . . . . ?
O13 Sn2 O7 Sn1 -174.5(6) . . . . ?
C7 Sn2 O7 Sn3 -177.0(6) . . . . ?
O11 Sn2 O7 Sn3 73.6(4) . . . . ?
O8 Sn2 O7 Sn3 -73.1(4) . . . . ?
O12 Sn2 O7 Sn3 0.4(3) . . . . ?
O13 Sn2 O7 Sn3 3.3(10) . . . . ?
C7 Sn2 O8 Sn5 -171.5(5) . . . . ?
O11 Sn2 O8 Sn5 -18.1(7) . . . . ?
O7 Sn2 O8 Sn5 81.3(4) . . . . ?
O12 Sn2 O8 Sn5 7.9(3) . . . . ?
O13 Sn2 O8 Sn5 -78.4(4) . . . . ?
C10 Sn5 O8 Sn2 173.8(5) . . . . ?
O18 Sn5 O8 Sn2 -5.9(11) . . . . ?
O9 Sn5 O8 Sn2 -84.0(4) . . . . ?
O14 Sn5 O8 Sn2 75.9(4) . . . . ?
O12 Sn5 O8 Sn2 -8.0(3) . . . . ?
C10 Sn5 O9 Sn3 -171.9(6) . . . . ?
O18 Sn5 O9 Sn3 -71.9(4) . . . . ?
O8 Sn5 O9 Sn3 87.7(3) . . . . ?
O14 Sn5 O9 Sn3 18.0(10) . . . . ?
O12 Sn5 O9 Sn3 11.2(3) . . . . ?
C8 Sn3 O9 Sn5 168.6(5) . . . . ?
O7 Sn3 O9 Sn5 -85.0(3) . . . . ?
O10 Sn3 O9 Sn5 14.8(7) . . . . ?
O16 Sn3 O9 Sn5 74.9(4) . . . . ?
O12 Sn3 O9 Sn5 -11.0(3) . . . . ?
O17 Sn4 O10 Sn3 74.8(3) . . . . ?
O15 Sn4 O10 Sn3 -7.0(10) . . . . ?
C9 Sn4 O10 Sn3 173.3(4) . . . . ?
O11 Sn4 O10 Sn3 -84.3(3) . . . . ?
O12 Sn4 O10 Sn3 -9.0(3) . . . . ?
C8 Sn3 O10 Sn4 -170.5(4) . . . . ?
O7 Sn3 O10 Sn4 82.2(3) . . . . ?
O9 Sn3 O10 Sn4 -16.8(6) . . . . ?
O16 Sn3 O10 Sn4 -77.4(4) . . . . ?
O12 Sn3 O10 Sn4 8.9(3) . . . . ?
C7 Sn2 O11 Sn4 168.2(5) . . . . ?
O8 Sn2 O11 Sn4 15.7(8) . . . . ?
O7 Sn2 O11 Sn4 -84.7(4) . . . . ?
O12 Sn2 O11 Sn4 -10.5(3) . . . . ?
O13 Sn2 O11 Sn4 75.7(4) . . . . ?
O10 Sn4 O11 Sn2 87.8(4) . . . . ?
O17 Sn4 O11 Sn2 13.9(12) . . . . ?
O15 Sn4 O11 Sn2 -72.4(4) . . . . ?
C9 Sn4 O11 Sn2 -171.7(5) . . . . ?
O12 Sn4 O11 Sn2 10.6(3) . . . . ?
O10 Sn4 O12 Sn5 133.8(6) . . . . ?
O17 Sn4 O12 Sn5 43.3(6) . . . . ?
O15 Sn4 O12 Sn5 -45.5(6) . . . . ?
C9 Sn4 O12 Sn5 179(100) . . . . ?
O11 Sn4 O12 Sn5 -137.9(7) . . . . ?
O10 Sn4 O12 Sn2 -98.5(3) . . . . ?
O17 Sn4 O12 Sn2 171.0(4) . . . . ?
O15 Sn4 O12 Sn2 82.2(4) . . . . ?
C9 Sn4 O12 Sn2 -54(8) . . . . ?
O11 Sn4 O12 Sn2 -10.2(3) . . . . ?
O10 Sn4 O12 Sn3 8.6(3) . . . . ?
O17 Sn4 O12 Sn3 -81.9(4) . . . . ?
O15 Sn4 O12 Sn3 -170.7(3) . . . . ?
C9 Sn4 O12 Sn3 54(8) . . . . ?
O11 Sn4 O12 Sn3 96.9(4) . . . . ?
C10 Sn5 O12 Sn4 166(8) . . . . ?
O18 Sn5 O12 Sn4 -43.6(6) . . . . ?
O9 Sn5 O12 Sn4 -135.8(7) . . . . ?
O8 Sn5 O12 Sn4 135.7(7) . . . . ?
O14 Sn5 O12 Sn4 46.7(6) . . . . ?
C10 Sn5 O12 Sn2 38(9) . . . . ?
O18 Sn5 O12 Sn2 -171.5(4) . . . . ?
O9 Sn5 O12 Sn2 96.2(4) . . . . ?
O8 Sn5 O12 Sn2 7.7(3) . . . . ?
O14 Sn5 O12 Sn2 -81.3(4) . . . . ?
C10 Sn5 O12 Sn3 -69(9) . . . . ?
O18 Sn5 O12 Sn3 81.6(4) . . . . ?
O9 Sn5 O12 Sn3 -10.7(3) . . . . ?
O8 Sn5 O12 Sn3 -99.2(4) . . . . ?
O14 Sn5 O12 Sn3 171.8(4) . . . . ?
C7 Sn2 O12 Sn4 -142(11) . . . . ?
O11 Sn2 O12 Sn4 10.3(3) . . . . ?
O8 Sn2 O12 Sn4 -155.0(4) . . . . ?
O7 Sn2 O12 Sn4 106.0(4) . . . . ?
O13 Sn2 O12 Sn4 -72.9(4) . . . . ?
C7 Sn2 O12 Sn5 5(12) . . . . ?
O11 Sn2 O12 Sn5 157.6(4) . . . . ?
O8 Sn2 O12 Sn5 -7.7(3) . . . . ?
O7 Sn2 O12 Sn5 -106.7(4) . . . . ?
O13 Sn2 O12 Sn5 74.4(4) . . . . ?
C7 Sn2 O12 Sn3 111(11) . . . . ?
O11 Sn2 O12 Sn3 -96.1(4) . . . . ?
O8 Sn2 O12 Sn3 98.6(4) . . . . ?
O7 Sn2 O12 Sn3 -0.4(3) . . . . ?
O13 Sn2 O12 Sn3 -179.3(4) . . . . ?
C8 Sn3 O12 Sn4 137(26) . . . . ?
O7 Sn3 O12 Sn4 -107.0(3) . . . . ?
O9 Sn3 O12 Sn4 156.8(4) . . . . ?
O10 Sn3 O12 Sn4 -8.6(3) . . . . ?
O16 Sn3 O12 Sn4 73.2(3) . . . . ?
C8 Sn3 O12 Sn5 -10(26) . . . . ?
O7 Sn3 O12 Sn5 106.9(4) . . . . ?
O9 Sn3 O12 Sn5 10.7(3) . . . . ?
O10 Sn3 O12 Sn5 -154.8(4) . . . . ?
O16 Sn3 O12 Sn5 -72.9(4) . . . . ?
C8 Sn3 O12 Sn2 -116(26) . . . . ?
O7 Sn3 O12 Sn2 0.4(3) . . . . ?
O9 Sn3 O12 Sn2 -95.8(4) . . . . ?
O10 Sn3 O12 Sn2 98.7(3) . . . . ?
O16 Sn3 O12 Sn2 -179.4(4) . . . . ?
O14 S3 O13 Sn2 -55.2(7) . . . . ?
O15 S3 O13 Sn2 56.3(7) . . . . ?
C7 Sn2 O13 S3 176.1(8) . . . . ?
O11 Sn2 O13 S3 -76.2(6) . . . . ?
O8 Sn2 O13 S3 74.7(6) . . . . ?
O7 Sn2 O13 S3 -4.2(13) . . . . ?
O12 Sn2 O13 S3 -1.4(6) . . . . ?
O13 S3 O14 Sn5 43.5(8) . . . . ?
O15 S3 O14 Sn5 -67.3(8) . . . . ?
C10 Sn5 O14 S3 -157.7(9) . . . . ?
O18 Sn5 O14 S3 102.7(7) . . . . ?
O9 Sn5 O14 S3 12.6(14) . . . . ?
O8 Sn5 O14 S3 -56.7(7) . . . . ?
O12 Sn5 O14 S3 19.2(7) . . . . ?
O13 S3 O15 Sn4 -40.5(7) . . . . ?
O14 S3 O15 Sn4 69.8(7) . . . . ?
O10 Sn4 O15 S3 -24.3(13) . . . . ?
O17 Sn4 O15 S3 -106.3(7) . . . . ?
C9 Sn4 O15 S3 155.4(7) . . . . ?
O11 Sn4 O15 S3 52.0(7) . . . . ?
O12 Sn4 O15 S3 -22.3(6) . . . . ?
O18 S4 O16 Sn3 55.3(8) . . . . ?
O17 S4 O16 Sn3 -55.6(8) . . . . ?
C8 Sn3 O16 S4 -179.0(8) . . . . ?
O7 Sn3 O16 S4 -0.7(15) . . . . ?
O9 Sn3 O16 S4 -74.9(7) . . . . ?
O10 Sn3 O16 S4 75.7(7) . . . . ?
O12 Sn3 O16 S4 0.0(7) . . . . ?
O16 S4 O17 Sn4 40.9(9) . . . . ?
O18 S4 O17 Sn4 -69.2(9) . . . . ?
O10 Sn4 O17 S4 -54.1(8) . . . . ?
O15 Sn4 O17 S4 105.7(8) . . . . ?
C9 Sn4 O17 S4 -155.6(9) . . . . ?
O11 Sn4 O17 S4 18.9(16) . . . . ?
O12 Sn4 O17 S4 22.1(8) . . . . ?
O16 S4 O18 Sn5 -40.8(8) . . . . ?
O17 S4 O18 Sn5 69.4(8) . . . . ?
C10 Sn5 O18 S4 156.2(8) . . . . ?
O9 Sn5 O18 S4 53.1(7) . . . . ?
O8 Sn5 O18 S4 -24.1(15) . . . . ?
O14 Sn5 O18 S4 -105.5(7) . . . . ?
O12 Sn5 O18 S4 -22.1(7) . . . . ?
O2 S1 C3 C4 -58.7(12) . . . . ?
O3 S1 C3 C4 177.4(10) . . . . ?
O1 S1 C3 C4 59.9(11) . . . . ?
O6 S2 C5 C6 177.6(10) . . . . ?
O5 S2 C5 C6 -58.6(12) . . . . ?
O4 S2 C5 C6 59.5(12) . . . . ?
